data_4323469
loop_
_publ_author_name
'F. Albert Cotton'
'Evgeny V. Dikarev'
'Wai-Yeung Wong'

_publ_section_title
;
 W2Cl4(NR2)2(PR'3)2 Molecules. 8. Synthesis and Structural
 Characterization of Both Cis Isomers of Stoichiometry W2Cl4(NHR)2(PMe3)2,
 R = Et, Prn, and Bun. Direct Evidence Favoring an Internal Flip Mechanism
 for Cis-Trans Isomerization
;
_journal_name_full 'Inorganic Chemistry'
_journal_page_first 2670
_journal_page_last 2677
_journal_paper_doi 10.1021/ic9700361
_journal_volume 36
_journal_year 1997
_chemical_compound_source synthesized
_chemical_formula_analytical 'not measured'
_chemical_formula_moiety 'C14 H38 Cl4 N2 P2 W2'
_chemical_formula_structural cis,cis-W2Cl4(n-BuNH)2(PMe3)2
_chemical_formula_sum 'C14 H38 Cl4 N2 P2 W2'
_chemical_formula_weight 805.90
_chemical_melting_point ?
_chemical_name_common
;
 cis,cis-Tetrachloro-bis(n-butylamido)-
 bis(trimethylphosphine) ditungsten(III)
;
_chemical_name_systematic
; 
 1,1,2,2-Tetrachloro-1,2-bis(n-butylamido)-(cis,cis)-
 1,2-bis(trimethylphosphine)ditungsten(III) 
;
_space_group_IT_number 14
_symmetry_cell_setting monoclinic
_symmetry_space_group_name_Hall '-P 2ybc'
_symmetry_space_group_name_H-M 'P 1 21/c 1'
_atom_sites_solution_hydrogens geom
_atom_sites_solution_primary direct
_atom_sites_solution_secondary difmap
_audit_creation_method SHELXL
_cell_angle_alpha 90.00
_cell_angle_beta 105.642(1)
_cell_angle_gamma 90.00
_cell_formula_units_Z 8
_cell_length_a 22.058(9)
_cell_length_b 8.562(1)
_cell_length_c 29.768(8)
_cell_measurement_reflns_used 249
_cell_measurement_temperature 213(2)
_cell_measurement_theta_max 20.80
_cell_measurement_theta_min 8.00
_cell_volume 5414(3)
_computing_cell_refinement 'MADNES (Enraf-Nonius, 1989)'
_computing_data_collection 'MADNES (Enraf-Nonius, 1989)'
_computing_data_reduction 'MADNES (Enraf-Nonius, 1989)'
_computing_molecular_graphics 'SHELXTL V.5 (Siemens, 1994)'
_computing_publication_material CIFTAB
_computing_structure_refinement 'SHELXL-93 (Sheldrick, 1993)'
_computing_structure_solution 'SHELXS-86 (Sheldrick, 1990)'
_diffrn_ambient_temperature 213(2)
_diffrn_measurement_device 'Enraf-Nonius FAST'
_diffrn_measurement_method '\w rotation 0.2\%'
_diffrn_radiation_monochromator graphite
_diffrn_radiation_source 'fine-focus sealed tube'
_diffrn_radiation_type MoK\a
_diffrn_radiation_wavelength 0.71073
_diffrn_reflns_av_R_equivalents 0.0000
_diffrn_reflns_av_sigmaI/netI 0.1483
_diffrn_reflns_limit_h_max 25
_diffrn_reflns_limit_h_min -26
_diffrn_reflns_limit_k_max 10
_diffrn_reflns_limit_k_min 0
_diffrn_reflns_limit_l_max 35
_diffrn_reflns_limit_l_min 0
_diffrn_reflns_number 9207
_diffrn_reflns_theta_max 25.14
_diffrn_reflns_theta_min 2.48
_diffrn_standards_number 0
_exptl_absorpt_coefficient_mu 9.008
_exptl_absorpt_correction_T_max 0.644
_exptl_absorpt_correction_T_min 0.368
_exptl_absorpt_correction_type 'SORTAV (Blessing, 1995)'
_exptl_crystal_colour red
_exptl_crystal_density_diffrn 1.978
_exptl_crystal_density_meas ?
_exptl_crystal_density_method none
_exptl_crystal_description needle-shaped
_exptl_crystal_F_000 3056
_exptl_crystal_size_max 0.60
_exptl_crystal_size_mid 0.08
_exptl_crystal_size_min 0.05
_refine_diff_density_max 2.839
_refine_diff_density_min -1.496
_refine_diff_density_rms 0.245
_refine_ls_extinction_coef noref
_refine_ls_extinction_method none
_refine_ls_goodness_of_fit_all 0.939
_refine_ls_goodness_of_fit_obs 1.097
_refine_ls_hydrogen_treatment noref
_refine_ls_matrix_type full
_refine_ls_number_parameters 419
_refine_ls_number_reflns 9205
_refine_ls_number_restraints 27
_refine_ls_restrained_S_all 0.978
_refine_ls_restrained_S_obs 1.139
_refine_ls_R_factor_all 0.1181
_refine_ls_R_factor_obs 0.0603
_refine_ls_shift/esd_max 0.000
_refine_ls_shift/esd_mean 0.000
_refine_ls_structure_factor_coef Fsqd
_refine_ls_weighting_details 'w=1/[\s^2^(Fo^2^)+(0.0512P)^2^+0.0000P] where P=(Fo^2^+2Fc^2^)/3'
_refine_ls_weighting_scheme calc
_refine_ls_wR_factor_all 0.1532
_refine_ls_wR_factor_obs 0.1321
_reflns_number_observed 5260
_reflns_number_total 9207
_reflns_observed_criterion >2sigma(I)
_cod_data_source_file ic9700361_4.cif
_cod_data_source_block W2Cl4(NHn-Bu)2(PMe3)2
_cod_depositor_comments
;
The following automatic conversions were performed:

'_chemical_melting_point' value 'not measured' was changed to '?' -
the value is undefined or not given.

Automatic conversion script
Id: cif_fix_values 1715 2011-07-08 13:25:40Z adriana 

The following automatic conversions were performed:

'_exptl_crystal_density_meas' value 'not measured' was changed to '?'
- the value is perceived as not measured.

Automatic conversion script
Id: cif_fix_values 3008 2015-01-20 13:52:24Z robertas 

The following automatic conversions were performed:

'_refine_ls_weighting_scheme' value 'calc
w=1/[\s^2^(Fo^2^)+(0.0512P)^2^+0.0000P] where P=(Fo^2^+2Fc^2^)/3' was
changed to 'calc'. New tag '_refine_ls_weighting_details' was
created. The value of the new tag was set to
'w=1/[\s^2^(Fo^2^)+(0.0512P)^2^+0.0000P] where P=(Fo^2^+2Fc^2^)/3'.

Automatic conversion script
Id: cif_fix_values 3143 2015-03-26 13:38:13Z robertas 
;
_cod_database_code 4323469

loop_
_symmetry_equiv_pos_as_xyz
'x, y, z'
'-x, y+1/2, -z+1/2'
'-x, -y, -z'
'x, -y-1/2, z-1/2'

loop_
_atom_site_aniso_label
_atom_site_aniso_U_11
_atom_site_aniso_U_22
_atom_site_aniso_U_33
_atom_site_aniso_U_23
_atom_site_aniso_U_13
_atom_site_aniso_U_12
W1 0.0306(4) 0.0292(4) 0.0245(3) 0.0061(3) 0.0099(3) 0.0037(3)
W2 0.0288(4) 0.0269(4) 0.0281(4) 0.0010(2) 0.0110(3) -0.0020(3)
W3 0.0235(3) 0.0296(3) 0.0425(4) -0.0002(3) 0.0142(3) -0.0007(2)
W4 0.0244(3) 0.0278(4) 0.0425(4) 0.0027(3) 0.0097(3) -0.0005(2)
P1 0.045(2) 0.035(2) 0.035(2) -0.003(2) 0.019(2) -0.001(2)
P2 0.032(2) 0.031(2) 0.039(2) -0.003(2) 0.014(2) 0.001(2)
P3 0.030(2) 0.036(2) 0.062(3) 0.015(2) 0.021(2) 0.010(2)
P4 0.046(3) 0.043(2) 0.036(2) -0.005(2) 0.008(2) 0.001(2)
Cl1 0.053(3) 0.073(3) 0.029(2) 0.009(2) 0.006(2) 0.007(2)
Cl2 0.055(3) 0.044(2) 0.043(2) 0.009(2) 0.023(2) -0.009(2)
Cl3 0.055(3) 0.044(2) 0.041(2) 0.009(2) 0.009(2) 0.001(2)
Cl4 0.049(3) 0.052(3) 0.072(3) 0.014(2) 0.035(3) -0.006(2)
Cl5 0.021(2) 0.052(2) 0.064(3) -0.007(2) 0.016(2) -0.005(2)
Cl6 0.056(3) 0.037(2) 0.054(3) 0.012(2) 0.019(2) -0.002(2)
Cl7 0.039(2) 0.049(3) 0.071(3) 0.002(2) -0.003(2) -0.011(2)
Cl8 0.037(2) 0.052(3) 0.065(3) 0.008(2) 0.025(2) -0.005(2)
N1 0.046(8) 0.034(8) 0.048(8) 0.006(6) 0.026(7) 0.011(6)
N3 0.035(7) 0.065(10) 0.038(8) -0.009(7) 0.027(7) -0.003(7)
N4 0.031(7) 0.023(6) 0.039(8) 0.003(5) 0.006(6) 0.004(5)
C1 0.051(10) 0.056(11) 0.017(8) 0.000(7) -0.002(8) 0.017(9)
C2 0.026(9) 0.090(14) 0.035(9) -0.015(9) 0.006(8) -0.026(9)
C3 0.063(13) 0.062(13) 0.058(13) 0.006(10) 0.017(11) 0.018(10)
C4 0.038(10) 0.038(10) 0.086(14) -0.025(10) 0.018(10) 0.005(8)
C5 0.047(10) 0.034(9) 0.062(12) -0.005(8) 0.004(9) 0.013(8)
C6 0.062(13) 0.084(15) 0.052(12) -0.004(11) 0.031(11) -0.019(11)
C7 0.037(10) 0.060(12) 0.063(12) 0.015(10) 0.009(9) 0.029(9)
C11 0.073(14) 0.031(10) 0.086(16) 0.024(10) -0.001(12) 0.025(9)
C15 0.039(10) 0.061(12) 0.057(12) 0.004(10) 0.014(9) 0.007(9)
C16 0.011(8) 0.079(13) 0.081(14) 0.009(11) 0.022(9) -0.005(8)
C17 0.049(11) 0.038(11) 0.092(16) -0.009(10) 0.014(11) 0.010(8)
C18 0.058(12) 0.075(14) 0.034(10) 0.006(9) 0.007(10) 0.002(10)
C19 0.071(13) 0.058(12) 0.026(9) 0.003(8) -0.017(9) -0.024(10)
C20 0.140(23) 0.029(11) 0.103(19) -0.002(11) 0.067(18) 0.004(12)
C21 0.042(11) 0.067(13) 0.071(13) -0.030(11) 0.032(11) 0.008(9)
C22 0.118(21) 0.083(17) 0.057(14) -0.010(12) 0.046(15) -0.033(15)
C25 0.043(9) 0.022(8) 0.056(11) -0.003(7) 0.018(9) -0.006(7)

loop_
_atom_site_label
_atom_site_type_symbol
_atom_site_fract_x
_atom_site_fract_y
_atom_site_fract_z
_atom_site_U_iso_or_equiv
_atom_site_thermal_displace_type
_atom_site_occupancy
_atom_site_calc_flag
_atom_site_refinement_flags
_atom_site_disorder_group
W1 W 0.38370(3) 0.60667(7) 0.33791(2) 0.0276(2) Uani 0.944(2) d PD .
W2 W 0.40481(3) 0.34298(7) 0.35052(2) 0.0273(2) Uani 0.944(2) d PD .
W5 W 0.3714(5) 0.4728(13) 0.3715(4) 0.040(4) Uiso 0.056(2) d PD 9
W6 W 0.4148(6) 0.4888(13) 0.3110(4) 0.045(4) Uiso 0.056(2) d PD 9
W3 W 0.17237(3) 0.38721(7) 0.01247(2) 0.0308(2) Uani 1 d . .
W4 W 0.18129(3) 0.65400(7) 0.02565(2) 0.0315(2) Uani 1 d . .
P1 P 0.4235(2) 0.6889(5) 0.42097(15) 0.0368(10) Uani 1 d D .
P2 P 0.5094(2) 0.3436(5) 0.33235(15) 0.0332(9) Uani 1 d D .
P3 P 0.2876(2) 0.3315(5) 0.0396(2) 0.0409(11) Uani 1 d . .
P4 P 0.1557(2) 0.6460(5) 0.1027(2) 0.0422(10) Uani 1 d . .
Cl1 Cl 0.3502(2) 0.6313(6) 0.25504(14) 0.0526(12) Uani 1 d D .
Cl2 Cl 0.4735(2) 0.7610(5) 0.33320(15) 0.0456(10) Uani 1 d D .
Cl3 Cl 0.4747(2) 0.2809(5) 0.42611(15) 0.0474(10) Uani 1 d D .
Cl4 Cl 0.3213(2) 0.2574(5) 0.3813(2) 0.0541(12) Uani 1 d D .
Cl5 Cl 0.0617(2) 0.3446(5) -0.0096(2) 0.0451(10) Uani 1 d . .
Cl6 Cl 0.1746(2) 0.2278(5) 0.0800(2) 0.0481(11) Uani 1 d . .
Cl7 Cl 0.2811(2) 0.7366(5) 0.0762(2) 0.0561(12) Uani 1 d . .
Cl8 Cl 0.2196(2) 0.7464(5) -0.0378(2) 0.0494(11) Uani 1 d . .
N1 N 0.3024(6) 0.6087(15) 0.3490(5) 0.040(3) Uani 1 d D .
H1 H 0.2891(6) 0.5226(15) 0.3587(5) 0.048 Uiso 1 calc R 1
N2 N 0.3711(6) 0.2720(15) 0.2882(5) 0.040(3) Uiso 1 d D .
H2 H 0.3639(6) 0.3442(15) 0.2668(5) 0.048 Uiso 1 calc R 3
N3 N 0.1823(6) 0.3859(17) -0.0491(5) 0.043(3) Uani 1 d . .
H3 H 0.1935(6) 0.4730(17) -0.0596(5) 0.051 Uiso 1 calc R .
N4 N 0.0961(6) 0.7121(14) -0.0009(4) 0.032(3) Uani 1 d . .
H4 H 0.0685(6) 0.6374(14) -0.0086(4) 0.038 Uiso 1 calc R 7
C1 C 0.3873(8) 0.6054(20) 0.4625(5) 0.044(4) Uani 1 d . .
H1A H 0.3940(8) 0.4933(20) 0.4638(5) 0.065 Uiso 1 calc R .
H1B H 0.3425(8) 0.6271(20) 0.4531(5) 0.065 Uiso 1 calc R .
H1C H 0.4059(8) 0.6504(20) 0.4930(5) 0.065 Uiso 1 calc R .
C2 C 0.5074(7) 0.6801(24) 0.4488(6) 0.051(5) Uani 1 d . .
H2A H 0.5302(7) 0.7239(24) 0.4280(6) 0.076 Uiso 1 calc R .
H2B H 0.5200(7) 0.5722(24) 0.4556(6) 0.076 Uiso 1 calc R .
H2C H 0.5170(7) 0.7396(24) 0.4776(6) 0.076 Uiso 1 calc R .
C3 C 0.4054(10) 0.8921(23) 0.4245(7) 0.061(5) Uani 1 d . .
H3A H 0.4228(10) 0.9513(23) 0.4031(7) 0.091 Uiso 1 calc R .
H3B H 0.4234(10) 0.9291(23) 0.4561(7) 0.091 Uiso 1 calc R .
H3C H 0.3600(10) 0.9059(23) 0.4161(7) 0.091 Uiso 1 calc R .
C4 C 0.5771(8) 0.4403(20) 0.3697(8) 0.054(5) Uani 1 d . .
H4A H 0.5812(8) 0.4115(20) 0.4019(8) 0.080 Uiso 1 calc R .
H4B H 0.5718(8) 0.5525(20) 0.3662(8) 0.080 Uiso 1 calc R .
H4C H 0.6146(8) 0.4089(20) 0.3610(8) 0.080 Uiso 1 calc R .
C5 C 0.5377(8) 0.1457(19) 0.3355(7) 0.050(5) Uani 1 d . .
H5A H 0.5398(8) 0.1029(19) 0.3661(7) 0.074 Uiso 1 calc R .
H5B H 0.5793(8) 0.1443(19) 0.3305(7) 0.074 Uiso 1 calc R .
H5C H 0.5092(8) 0.0833(19) 0.3118(7) 0.074 Uiso 1 calc R .
C6 C 0.5079(9) 0.4078(26) 0.2745(7) 0.063(6) Uani 1 d . .
H6A H 0.4929(9) 0.5147(26) 0.2702(7) 0.094 Uiso 1 calc R .
H6B H 0.4799(9) 0.3411(26) 0.2517(7) 0.094 Uiso 1 calc R .
H6C H 0.5500(9) 0.4021(26) 0.2704(7) 0.094 Uiso 1 calc R .
C7 C 0.2604(8) 0.7462(23) 0.3422(7) 0.054(5) Uani 1 d D 1
H7A H 0.2830(8) 0.8399(23) 0.3369(7) 0.065 Uiso 1 calc R 1
H7B H 0.2453(8) 0.7632(23) 0.3699(7) 0.065 Uiso 1 calc R 1
C8 C 0.2030(12) 0.7121(33) 0.2983(9) 0.048(6) Uiso 0.63(2) d PD 1
H8A H 0.1775(12) 0.8070(33) 0.2904(9) 0.058 Uiso 0.63(2) calc PR 1
H8B H 0.2192(12) 0.6857(33) 0.2717(9) 0.058 Uiso 0.63(2) calc PR 1
C9 C 0.1630(18) 0.5852(47) 0.3062(14) 0.091(11) Uiso 0.63(2) d PD 1
H9A H 0.1487(18) 0.6121(47) 0.3336(14) 0.109 Uiso 0.63(2) calc PR 1
H9B H 0.1894(18) 0.4917(47) 0.3141(14) 0.109 Uiso 0.63(2) calc PR 1
C10 C 0.1055(17) 0.5413(48) 0.2673(14) 0.084(11) Uiso 0.63(2) d PD 1
H10A H 0.0837(17) 0.4556(48) 0.2775(14) 0.127 Uiso 0.63(2) calc PR 1
H10B H 0.1184(17) 0.5096(48) 0.2400(14) 0.127 Uiso 0.63(2) calc PR 1
H10C H 0.0775(17) 0.6306(48) 0.2596(14) 0.127 Uiso 0.63(2) calc PR 1
C71 C 0.2604(8) 0.7462(23) 0.3422(7) 0.990 Uiso 0.00 d PD 2
C81 C 0.1894(16) 0.6903(57) 0.3259(13) 0.048(6) Uiso 0.37(2) d PD 2
H81A H 0.1825(16) 0.6085(57) 0.3470(13) 0.058 Uiso 0.37(2) calc PR 2
H81B H 0.1617(16) 0.7782(57) 0.3276(13) 0.058 Uiso 0.37(2) calc PR 2
C91 C 0.1732(22) 0.6297(85) 0.2781(18) 0.091(11) Uiso 0.37(2) d PD 2
H91A H 0.1899(22) 0.5234(85) 0.2789(18) 0.109 Uiso 0.37(2) calc PR 2
H91B H 0.1947(22) 0.6937(85) 0.2598(18) 0.109 Uiso 0.37(2) calc PR 2
C101 C 0.1034(22) 0.6257(87) 0.2527(19) 0.084(11) Uiso 0.37(2) d PD 2
H10D H 0.0978(22) 0.5839(87) 0.2216(19) 0.127 Uiso 0.37(2) calc PR 2
H10E H 0.0864(22) 0.7307(87) 0.2507(19) 0.127 Uiso 0.37(2) calc PR 2
H10F H 0.0815(22) 0.5598(87) 0.2698(19) 0.127 Uiso 0.37(2) calc PR 2
C11 C 0.3557(10) 0.1134(20) 0.2714(8) 0.067(6) Uani 1 d D 3
H11A H 0.3763(10) 0.0401(20) 0.2961(8) 0.081 Uiso 1 calc R 3
H11B H 0.3727(10) 0.0950(20) 0.2447(8) 0.081 Uiso 1 calc R 3
C12 C 0.2871(15) 0.0805(57) 0.2573(17) 0.075(10) Uiso 0.47(3) d PD 3
H12A H 0.2816(15) -0.0306(57) 0.2494(17) 0.090 Uiso 0.47(3) calc PR 3
H12B H 0.2711(15) 0.0974(57) 0.2846(17) 0.090 Uiso 0.47(3) calc PR 3
C13 C 0.2468(17) 0.1690(56) 0.2184(15) 0.070(8) Uiso 0.47(3) d PD 3
H13A H 0.2564(17) 0.1341(56) 0.1897(15) 0.084 Uiso 0.47(3) calc PR 3
H13B H 0.2591(17) 0.2791(56) 0.2228(15) 0.084 Uiso 0.47(3) calc PR 3
C14 C 0.1783(17) 0.1606(82) 0.2107(23) 0.099(13) Uiso 0.47(3) d PD 3
H14A H 0.1579(17) 0.2244(82) 0.1840(23) 0.149 Uiso 0.47(3) calc PR 3
H14B H 0.1673(17) 0.1988(82) 0.2381(23) 0.149 Uiso 0.47(3) calc PR 3
H14C H 0.1646(17) 0.0531(82) 0.2048(23) 0.149 Uiso 0.47(3) calc PR 3
C111 C 0.3557(10) 0.1134(20) 0.2714(8) 0.990 Uiso 0.00 d PD 4
C121 C 0.2913(15) 0.1060(58) 0.2353(14) 0.075(10) Uiso 0.53(3) d PD 4
H12C H 0.2925(15) 0.1722(58) 0.2086(14) 0.090 Uiso 0.53(3) calc PR 4
H12D H 0.2836(15) -0.0015(58) 0.2239(14) 0.090 Uiso 0.53(3) calc PR 4
C131 C 0.2381(15) 0.1571(50) 0.2537(14) 0.070(8) Uiso 0.53(3) d PD 4
H13C H 0.2434(15) 0.1055(50) 0.2838(14) 0.084 Uiso 0.53(3) calc PR 4
H13D H 0.2434(15) 0.2694(50) 0.2599(14) 0.084 Uiso 0.53(3) calc PR 4
C141 C 0.1737(16) 0.1330(77) 0.2271(20) 0.099(13) Uiso 0.53(3) d PD 4
H14D H 0.1457(16) 0.1734(77) 0.2445(20) 0.149 Uiso 0.53(3) calc PR 4
H14E H 0.1661(16) 0.0222(77) 0.2216(20) 0.149 Uiso 0.53(3) calc PR 4
H14F H 0.1661(16) 0.1872(77) 0.1975(20) 0.149 Uiso 0.53(3) calc PR 4
C15 C 0.3274(8) 0.3444(23) 0.0994(6) 0.052(5) Uani 1 d . .
H15A H 0.3031(8) 0.2913(23) 0.1176(6) 0.078 Uiso 1 calc R .
H15B H 0.3325(8) 0.4533(23) 0.1086(6) 0.078 Uiso 1 calc R .
H15C H 0.3684(8) 0.2956(23) 0.1050(6) 0.078 Uiso 1 calc R .
C16 C 0.3375(7) 0.4331(24) 0.0113(7) 0.055(5) Uani 1 d . .
H16A H 0.3189(7) 0.4316(24) -0.0221(7) 0.083 Uiso 1 calc R .
H16B H 0.3784(7) 0.3827(24) 0.0186(7) 0.083 Uiso 1 calc R .
H16C H 0.3425(7) 0.5404(24) 0.0222(7) 0.083 Uiso 1 calc R .
C17 C 0.2991(9) 0.1247(20) 0.0264(8) 0.061(6) Uani 1 d . .
H17A H 0.2788(9) 0.1041(20) -0.0062(8) 0.092 Uiso 1 calc R .
H17B H 0.2809(9) 0.0582(20) 0.0458(8) 0.092 Uiso 1 calc R .
H17C H 0.3438(9) 0.1029(20) 0.0328(8) 0.092 Uiso 1 calc R .
C18 C 0.0823(9) 0.5539(24) 0.1034(6) 0.057(5) Uani 1 d . .
H18A H 0.0490(9) 0.5921(24) 0.0774(6) 0.085 Uiso 1 calc R .
H18B H 0.0724(9) 0.5787(24) 0.1325(6) 0.085 Uiso 1 calc R .
H18C H 0.0862(9) 0.4417(24) 0.1008(6) 0.085 Uiso 1 calc R .
C19 C 0.2131(9) 0.5648(22) 0.1526(6) 0.057(5) Uani 1 d . .
H19A H 0.2541(9) 0.6092(22) 0.1545(6) 0.086 Uiso 1 calc R .
H19B H 0.2147(9) 0.4523(22) 0.1491(6) 0.086 Uiso 1 calc R .
H19C H 0.2010(9) 0.5893(22) 0.1808(6) 0.086 Uiso 1 calc R .
C20 C 0.1429(13) 0.8439(22) 0.1197(9) 0.084(8) Uani 1 d . .
H20A H 0.1798(13) 0.9067(22) 0.1206(9) 0.126 Uiso 1 calc R .
H20B H 0.1353(13) 0.8429(22) 0.1503(9) 0.126 Uiso 1 calc R .
H20C H 0.1067(13) 0.8879(22) 0.0972(9) 0.126 Uiso 1 calc R .
C21 C 0.1727(8) 0.2520(24) -0.0799(7) 0.057(5) Uani 1 d . .
H21A H 0.1664(8) 0.1582(24) -0.0629(7) 0.068 Uiso 1 calc R 5
H21B H 0.2101(8) 0.2357(24) -0.0912(7) 0.068 Uiso 1 calc R 5
C22 C 0.1146(13) 0.2787(29) -0.1218(8) 0.082(8) Uani 1 d D 5
H22A H 0.1042(13) 0.1804(29) -0.1390(8) 0.098 Uiso 1 calc R 5
H22B H 0.0787(13) 0.3070(29) -0.1100(8) 0.098 Uiso 1 calc R 5
C23 C 0.1230(17) 0.3967(39) -0.1531(11) 0.087(10) Uiso 0.84(5) d PD 5
H23A H 0.1585(17) 0.3669(39) -0.1652(11) 0.105 Uiso 0.84(5) calc PR 5
H23B H 0.1346(17) 0.4939(39) -0.1355(11) 0.105 Uiso 0.84(5) calc PR 5
C24 C 0.0680(18) 0.4280(41) -0.1931(11) 0.094(11) Uiso 0.84(5) d PD 5
H24A H 0.0783(18) 0.5099(41) -0.2123(11) 0.141 Uiso 0.84(5) calc PR 5
H24B H 0.0327(18) 0.4610(41) -0.1817(11) 0.141 Uiso 0.84(5) calc PR 5
H24C H 0.0567(18) 0.3337(41) -0.2115(11) 0.141 Uiso 0.84(5) calc PR 5
C221 C 0.1146(13) 0.2787(29) -0.1218(8) 0.990 Uiso 0.00 d PD 6
C231 C 0.0934(77) 0.4292(73) -0.1392(48) 0.087(10) Uiso 0.16(5) d PD 6
H23C H 0.1293(77) 0.4880(73) -0.1438(48) 0.105 Uiso 0.16(5) calc PR 6
H23D H 0.0782(77) 0.4842(73) -0.1154(48) 0.105 Uiso 0.16(5) calc PR 6
C241 C 0.0428(78) 0.4303(168) -0.1833(49) 0.094(11) Uiso 0.16(5) d PD 6
H24D H 0.0313(78) 0.5373(168) -0.1924(49) 0.141 Uiso 0.16(5) calc PR 6
H24E H 0.0064(78) 0.3752(168) -0.1790(49) 0.141 Uiso 0.16(5) calc PR 6
H24F H 0.0575(78) 0.3790(168) -0.2074(49) 0.141 Uiso 0.16(5) calc PR 6
C25 C 0.0730(8) 0.8738(16) -0.0097(6) 0.039(4) Uani 1 d D 7
H25A H 0.1088(8) 0.9442(16) -0.0072(6) 0.047 Uiso 1 calc R 7
H25B H 0.0521(8) 0.9043(16) 0.0141(6) 0.047 Uiso 1 calc R 7
C26 C 0.0253(16) 0.8913(48) -0.0595(9) 0.050(7) Uiso 0.48(2) d PD 7
H26A H -0.0130(16) 0.8321(48) -0.0606(9) 0.060 Uiso 0.48(2) calc PR 7
H26B H 0.0137(16) 1.0014(48) -0.0652(9) 0.060 Uiso 0.48(2) calc PR 7
C27 C 0.0522(17) 0.8358(47) -0.0956(10) 0.053(7) Uiso 0.48(2) d PD 7
H27A H 0.0651(17) 0.7267(47) -0.0894(10) 0.064 Uiso 0.48(2) calc PR 7
H27B H 0.0898(17) 0.8974(47) -0.0952(10) 0.064 Uiso 0.48(2) calc PR 7
C28 C 0.0048(29) 0.8478(79) -0.1445(11) 0.087(11) Uiso 0.48(2) d PD 7
H28A H 0.0244(29) 0.8095(79) -0.1679(11) 0.130 Uiso 0.48(2) calc PR 7
H28B H -0.0075(29) 0.9560(79) -0.1510(11) 0.130 Uiso 0.48(2) calc PR 7
H28C H -0.0322(29) 0.7854(79) -0.1452(11) 0.130 Uiso 0.48(2) calc PR 7
C251 C 0.0730(8) 0.8738(16) -0.0097(6) 0.990 Uiso 0.00 d PD 8
C261 C 0.0558(17) 0.9217(39) -0.0626(9) 0.050(7) Uiso 0.52(2) d PD 8
H26C H 0.0399(17) 1.0291(39) -0.0661(9) 0.060 Uiso 0.52(2) calc PR 8
H26D H 0.0937(17) 0.9177(39) -0.0738(9) 0.060 Uiso 0.52(2) calc PR 8
C271 C 0.0086(16) 0.8176(41) -0.0901(10) 0.053(7) Uiso 0.52(2) d PD 8
H27C H -0.0281(16) 0.8163(41) -0.0776(10) 0.064 Uiso 0.52(2) calc PR 8
H27D H 0.0256(16) 0.7113(41) -0.0882(10) 0.064 Uiso 0.52(2) calc PR 8
C281 C -0.0116(27) 0.8715(71) -0.1419(11) 0.087(11) Uiso 0.52(2) d PD 8
H28D H -0.0432(27) 0.8006(71) -0.1599(11) 0.130 Uiso 0.52(2) calc PR 8
H28E H 0.0248(27) 0.8714(71) -0.1543(11) 0.130 Uiso 0.52(2) calc PR 8
H28F H -0.0289(27) 0.9761(71) -0.1437(11) 0.130 Uiso 0.52(2) calc PR 8

loop_
_atom_type_symbol
_atom_type_description
_atom_type_scat_dispersion_real
_atom_type_scat_dispersion_imag
_atom_type_scat_source
C C 0.0033 0.0016 'International Tables Vol C Tables 4.2.6.8 and 6.1.1.4'
H H 0.0000 0.0000 'International Tables Vol C Tables 4.2.6.8 and 6.1.1.4'
W W -0.8490 6.8722 'International Tables Vol C Tables 4.2.6.8 and 6.1.1.4'
Cl Cl 0.1484 0.1585 'International Tables Vol C Tables 4.2.6.8 and 6.1.1.4'
P P 0.1023 0.0942 'International Tables Vol C Tables 4.2.6.8 and 6.1.1.4'
N N 0.0061 0.0033 'International Tables Vol C Tables 4.2.6.8 and 6.1.1.4'

loop_
_geom_angle_atom_site_label_1
_geom_angle_atom_site_label_2
_geom_angle_atom_site_label_3
_geom_angle
_geom_angle_site_symmetry_1
_geom_angle_site_symmetry_3
_geom_angle_publ_flag
W6 W1 W5 91.8(6) . . n
W6 W1 N1 131.3(6) . . n
W5 W1 N1 64.6(5) . . n
W6 W1 W2 49.8(4) . . n
W5 W1 W2 42.0(4) . . n
N1 W1 W2 97.9(4) . . y
W6 W1 Cl1 65.3(5) . . n
W5 W1 Cl1 131.0(4) . . n
N1 W1 Cl1 97.7(4) . . y
W2 W1 Cl1 104.27(13) . . y
W6 W1 Cl2 80.9(4) . . n
W5 W1 Cl2 135.4(4) . . n
N1 W1 Cl2 145.9(4) . . y
W2 W1 Cl2 114.25(11) . . y
Cl1 W1 Cl2 85.5(2) . . y
W6 W1 P1 127.4(5) . . n
W5 W1 P1 69.8(4) . . n
N1 W1 P1 85.6(4) . . y
W2 W1 P1 96.48(10) . . y
Cl1 W1 P1 158.3(2) . . y
Cl2 W1 P1 80.09(14) . . y
W5 W2 W6 85.5(6) . . n
W5 W2 N2 121.1(6) . . n
W6 W2 N2 70.3(5) . . n
W5 W2 W1 43.3(4) . . n
W6 W2 W1 42.3(4) . . n
N2 W2 W1 98.3(4) . . y
W5 W2 Cl4 64.3(4) . . n
W6 W2 Cl4 136.1(4) . . n
N2 W2 Cl4 97.9(4) . . y
W1 W2 Cl4 102.70(12) . . y
W5 W2 Cl3 92.0(4) . . n
W6 W2 Cl3 127.7(4) . . n
N2 W2 Cl3 145.1(4) . . y
W1 W2 Cl3 114.52(11) . . y
Cl4 W2 Cl3 86.5(2) . . y
W5 W2 P2 130.5(4) . . n
W6 W2 P2 64.4(4) . . n
N2 W2 P2 86.0(4) . . y
W1 W2 P2 96.86(10) . . y
Cl4 W2 P2 159.2(2) . . y
Cl3 W2 P2 78.97(15) . . y
W2 W5 W1 94.7(6) . . n
W2 W5 N1 136.1(8) . . n
W1 W5 N1 65.8(5) . . n
W2 W5 Cl4 76.4(4) . . n
W1 W5 Cl4 149.3(7) . . n
N1 W5 Cl4 100.3(7) . . n
W2 W5 W6 51.3(4) . . n
W1 W5 W6 43.5(4) . . n
N1 W5 W6 98.8(7) . . n
Cl4 W5 W6 119.4(6) . . n
W2 W5 P1 125.8(6) . . n
W1 W5 P1 72.6(4) . . n
N1 W5 P1 87.2(6) . . n
Cl4 W5 P1 136.2(6) . . n
W6 W5 P1 101.6(5) . . n
W2 W5 Cl3 55.8(3) . . n
W1 W5 Cl3 121.0(6) . . n
N1 W5 Cl3 167.6(7) . . n
Cl4 W5 Cl3 78.4(3) . . n
W6 W5 Cl3 92.5(5) . . n
P1 W5 Cl3 85.5(4) . . n
W1 W6 W2 87.9(6) . . n
W1 W6 N2 120.4(7) . . n
W2 W6 N2 57.8(5) . . n
W1 W6 Cl1 75.5(5) . . n
W2 W6 Cl1 135.2(7) . . n
N2 W6 Cl1 95.5(6) . . n
W1 W6 W5 44.7(4) . . n
W2 W6 W5 43.2(4) . . n
N2 W6 W5 87.0(6) . . n
Cl1 W6 W5 107.7(6) . . n
W1 W6 P2 132.9(7) . . n
W2 W6 P2 73.1(4) . . n
N2 W6 P2 85.3(5) . . n
Cl1 W6 P2 145.7(6) . . n
W5 W6 P2 106.6(6) . . n
W1 W6 Cl2 63.7(4) . . n
W2 W6 Cl2 126.3(6) . . n
N2 W6 Cl2 175.1(7) . . n
Cl1 W6 Cl2 82.9(4) . . n
W5 W6 Cl2 97.9(5) . . n
P2 W6 Cl2 93.4(4) . . n
N3 W3 W4 98.2(4) . . y
N3 W3 Cl5 96.2(4) . . y
W4 W3 Cl5 103.42(11) . . y
N3 W3 Cl6 144.6(5) . . y
W4 W3 Cl6 115.70(11) . . y
Cl5 W3 Cl6 86.1(2) . . y
N3 W3 P3 86.5(4) . . y
W4 W3 P3 95.80(11) . . y
Cl5 W3 P3 159.94(15) . . y
Cl6 W3 P3 80.36(15) . . y
N4 W4 W3 99.1(4) . . y
N4 W4 Cl8 96.0(4) . . y
W3 W4 Cl8 102.88(12) . . y
N4 W4 Cl7 144.8(4) . . y
W3 W4 Cl7 114.58(12) . . y
Cl8 W4 Cl7 86.5(2) . . y
N4 W4 P4 87.0(4) . . y
W3 W4 P4 95.64(11) . . y
Cl8 W4 P4 160.5(2) . . y
Cl7 W4 P4 80.2(2) . . y
C1 P1 C3 101.5(9) . . n
C1 P1 C2 105.0(8) . . n
C3 P1 C2 103.3(10) . . n
C1 P1 W5 83.6(6) . . n
C3 P1 W5 133.7(8) . . n
C2 P1 W5 119.9(7) . . n
C1 P1 W1 117.9(6) . . n
C3 P1 W1 107.9(7) . . n
C2 P1 W1 119.0(6) . . n
W5 P1 W1 37.6(3) . . n
C6 P2 C5 104.7(10) . . n
C6 P2 C4 104.3(10) . . n
C5 P2 C4 100.5(8) . . n
C6 P2 W6 78.1(8) . . n
C5 P2 W6 141.1(7) . . n
C4 P2 W6 116.6(6) . . n
C6 P2 W2 115.3(7) . . n
C5 P2 W2 108.2(6) . . n
C4 P2 W2 121.7(6) . . n
W6 P2 W2 42.5(3) . . n
C15 P3 C16 104.1(9) . . n
C15 P3 C17 102.4(10) . . n
C16 P3 C17 103.3(10) . . n
C15 P3 W3 120.1(6) . . n
C16 P3 W3 117.3(6) . . n
C17 P3 W3 107.5(6) . . n
C18 P4 C19 104.7(9) . . n
C18 P4 C20 101.4(11) . . n
C19 P4 C20 105.0(11) . . n
C18 P4 W4 116.5(6) . . n
C19 P4 W4 118.8(7) . . n
C20 P4 W4 108.6(8) . . n
W6 Cl1 W1 39.2(3) . . n
W1 Cl1 H2 77.0(3) . . n
W1 Cl2 W6 35.3(3) . . n
W2 Cl3 W5 32.1(2) . . n
W5 Cl4 W2 39.4(3) . . n
W2 Cl4 H1 78.7(3) . . n
W3 Cl5 H4 77.9(3) . . n
W4 Cl8 H3 77.7(3) . . n
C7 N1 W1 124.6(11) . . n
W5 N1 W1 49.6(5) . . n
C11 N2 W2 128.7(12) . . n
W2 N2 W6 51.9(5) . . n
C21 N3 W3 125.5(13) . . n
C25 N4 W4 125.2(10) . . n
N1 C7 C8 107.3(17) . . n
C9 C8 C7 112.9(22) . . n
C8 C9 C10 118.8(31) . . n
C91 C81 C71 111.5(27) . . n
C81 C91 C101 116.0(36) . . n
N2 C11 C12 113.6(25) . . n
C13 C12 C11 118.8(31) . . n
C12 C13 C14 118.5(35) . . n
C131 C121 C111 113.7(27) . . n
C141 C131 C121 121.0(34) . . n
N3 C21 C221 110.0(16) . . n
N3 C21 C22 110.0(16) . . n
C23 C22 C21 114.1(22) . . n
C22 C23 C24 115.7(26) . . n
C231 C221 C21 123.2(48) . . n
C221 C231 C241 115.2(41) . . n
N4 C25 C26 111.5(18) . . n
C27 C26 C25 111.5(23) . . n
C26 C27 C28 111.7(30) . . n
C271 C261 C251 110.4(22) . . n
C261 C271 C281 110.4(29) . . n

loop_
_geom_bond_atom_site_label_1
_geom_bond_atom_site_label_2
_geom_bond_distance
_geom_bond_site_symmetry_2
_geom_bond_publ_flag
W1 W6 1.559(12) . n
W1 W5 1.593(11) . n
W1 N1 1.909(12) . y
W1 W2 2.3153(9) . y
W1 Cl1 2.386(4) . y
W1 Cl2 2.416(4) . y
W1 P1 2.492(4) . y
W2 W5 1.555(11) . n
W2 W6 1.771(12) . n
W2 N2 1.903(13) . y
W2 Cl4 2.383(4) . y
W2 Cl3 2.419(4) . y
W2 P2 2.507(4) . y
W5 N1 1.89(2) . n
W5 Cl4 2.208(12) . n
W5 W6 2.26(2) . n
W5 P1 2.449(12) . n
W5 Cl3 2.921(12) . n
W6 N2 2.12(2) . n
W6 Cl1 2.239(13) . n
W6 P2 2.363(12) . n
W6 Cl2 2.661(12) . n
W3 N3 1.903(12) . y
W3 W4 2.3170(9) . y
W3 Cl5 2.379(4) . y
W3 Cl6 2.420(4) . y
W3 P3 2.497(4) . y
W4 N4 1.898(12) . y
W4 Cl8 2.403(4) . y
W4 Cl7 2.413(4) . y
W4 P4 2.507(5) . y
P1 C1 1.79(2) . n
P1 C3 1.80(2) . n
P1 C2 1.81(2) . n
P2 C6 1.80(2) . n
P2 C5 1.80(2) . n
P2 C4 1.80(2) . n
P3 C15 1.76(2) . n
P3 C16 1.78(2) . n
P3 C17 1.85(2) . n
P4 C18 1.81(2) . n
P4 C19 1.81(2) . n
P4 C20 1.81(2) . n
Cl1 H2 2.490(14) . n
Cl4 H1 2.420(13) . n
Cl5 H4 2.511(12) . n
Cl8 H3 2.455(15) . n
N1 C7 1.48(2) . n
N2 C11 1.46(2) . n
N3 C21 1.45(2) . n
N4 C25 1.47(2) . n
C7 C8 1.58(3) . n
C8 C9 1.46(4) . n
C9 C10 1.52(4) . n
C71 C81 1.58(3) . n
C81 C91 1.46(4) . n
C91 C101 1.52(5) . n
C11 C12 1.48(4) . n
C12 C13 1.47(4) . n
C13 C14 1.47(4) . n
C111 C121 1.53(4) . n
C121 C131 1.49(4) . n
C131 C141 1.44(4) . n
C21 C221 1.55(3) . n
C21 C22 1.55(3) . n
C22 C23 1.42(3) . n
C23 C24 1.48(4) . n
C221 C231 1.42(4) . n
C231 C241 1.48(5) . n
C25 C26 1.58(3) . n
C26 C27 1.44(3) . n
C27 C28 1.55(4) . n
C251 C261 1.57(3) . n
C261 C271 1.45(3) . n
C271 C281 1.55(4) . n

loop_
_geom_torsion_atom_site_label_1
_geom_torsion_atom_site_label_2
_geom_torsion_atom_site_label_3
_geom_torsion_atom_site_label_4
_geom_torsion
_geom_torsion_site_symmetry_1
_geom_torsion_site_symmetry_2
_geom_torsion_site_symmetry_3
_geom_torsion_site_symmetry_4
_geom_torsion_publ_flag
P1 W1 W2 P2 -95.89(14) . . . . n
P1 W1 W2 N2 177.1(4) . . . . n
P1 W1 W2 Cl3 -14.9(2) . . . . y
P1 W1 W2 Cl4 77.0(2) . . . . n
N1 W1 W2 P2 177.7(4) . . . . n
N1 W1 W2 N2 90.7(6) . . . . n
N1 W1 W2 Cl3 -101.3(4) . . . . n
N1 W1 W2 Cl4 -9.4(4) . . . . y
Cl1 W1 W2 P2 77.6(2) . . . . n
Cl1 W1 W2 N2 -9.4(4) . . . . y
Cl1 W1 W2 Cl3 158.6(2) . . . . n
Cl1 W1 W2 Cl4 -109.5(2) . . . . n
Cl2 W1 W2 P2 -13.9(2) . . . . y
Cl2 W1 W2 N2 -100.9(4) . . . . n
Cl2 W1 W2 Cl3 67.1(2) . . . . n
Cl2 W1 W2 Cl4 159.1(2) . . . . n
P3 W3 W4 P4 -98.7(2) . . . . n
P3 W3 W4 N4 173.5(4) . . . . n
P3 W3 W4 Cl7 -16.9(2) . . . . y
P3 W3 W4 Cl8 75.2(2) . . . . n
N3 W3 W4 P4 174.0(4) . . . . n
N3 W3 W4 N4 86.2(5) . . . . n
N3 W3 W4 Cl7 -104.2(4) . . . . n
N3 W3 W4 Cl8 -12.1(4) . . . . y
Cl5 W3 W4 P4 75.6(2) . . . . n
Cl5 W3 W4 N4 -12.3(4) . . . . y
Cl5 W3 W4 Cl7 157.4(2) . . . . n
Cl5 W3 W4 Cl8 -110.6(2) . . . . n
Cl6 W3 W4 P4 -16.6(2) . . . . y
Cl6 W3 W4 N4 -104.4(4) . . . . n
Cl6 W3 W4 Cl7 65.2(2) . . . . n
Cl6 W3 W4 Cl8 157.2(2) . . . . n
